data_4126344
loop_
_publ_author_name
'Baek, Seung-Yeol'
'Kurogi, Takashi'
'Kang, Dahye'
'Kamitani, Masahiro'
'Kwon, Seongyeon'
'Solowey, Douglas'
'Chen, Chun-Hsing'
'Pink, Maren'
'Carroll, Patrick J.'
'Mindiola, Daniel J.'
'Baik, Mu-Hyun'

_publ_section_title
;
 Room Temperature Ring-Opening of Quinoline, Isoquinoline and Pyridine
 with Low-Valent Titanium.
;
_journal_name_full 'Journal of the American Chemical Society'
_journal_paper_doi 10.1021/jacs.7b07433
_journal_year 2017
_chemical_formula_moiety 'C44 H53 N3 P2 Ti'
_chemical_formula_sum 'C44 H53 N3 P2 Ti'
_chemical_formula_weight 733.73
_chemical_name_systematic
; 
 ? 
;
_space_group_IT_number 43
_symmetry_cell_setting orthorhombic
_symmetry_space_group_name_Hall 'F 2 -2d'
_symmetry_space_group_name_H-M 'F d d 2'
_atom_sites_solution_hydrogens geom
_atom_sites_solution_primary direct
_atom_sites_solution_secondary difmap
_audit_creation_method SHELXL-97
_cell_angle_alpha 90.00
_cell_angle_beta 90.00
_cell_angle_gamma 90.00
_cell_formula_units_Z 16
_cell_length_a 37.987(5)
_cell_length_b 40.925(5)
_cell_length_c 9.9351(13)
_cell_measurement_reflns_used 6546
_cell_measurement_temperature 100(2)
_cell_measurement_theta_max 17.46
_cell_measurement_theta_min 2.31
_cell_volume 15445(3)
_computing_cell_refinement 'APEX II v2010.11.3 (Bruker, 2013)'
_computing_data_collection 'APEX II v2010.11.3 (Bruker, 2013)'
_computing_data_reduction 'APEX II v2010.11.3 (Bruker, 2013)'
_computing_molecular_graphics 'SHELXTL (Bruker, 2013)'
_computing_publication_material 'SHELXTL (Bruker, 2013)'
_computing_structure_refinement 'SHELXTL (Bruker, 2012)'
_computing_structure_solution 'SHELXTL (Bruker, 2013)'
_diffrn_ambient_temperature 100(2)
_diffrn_detector 'CCD area detector'
_diffrn_detector_area_resol_mean 83.33
_diffrn_detector_type 'Bruker APEXII'
_diffrn_measured_fraction_theta_full 0.961
_diffrn_measured_fraction_theta_max 0.961
_diffrn_measurement_details '0.5 degree frames measured for 0.5 seconds each'
_diffrn_measurement_device 'three-circle goniometer with fixed chi'
_diffrn_measurement_device_type 'Bruker Platform goniometer'
_diffrn_measurement_method 'omega and phi scans'
_diffrn_radiation_monochromator 'silicon  1 1 1 and 3 1 1'
_diffrn_radiation_source synchrotron
_diffrn_radiation_type synchrotron
_diffrn_radiation_wavelength 0.51800
_diffrn_reflns_av_R_equivalents 0.1217
_diffrn_reflns_av_sigmaI/netI 0.0998
_diffrn_reflns_limit_h_max 45
_diffrn_reflns_limit_h_min -43
_diffrn_reflns_limit_k_max 48
_diffrn_reflns_limit_k_min -48
_diffrn_reflns_limit_l_max 11
_diffrn_reflns_limit_l_min -8
_diffrn_reflns_number 41989
_diffrn_reflns_theta_full 18.03
_diffrn_reflns_theta_max 18.03
_diffrn_reflns_theta_min 1.07
_exptl_absorpt_coefficient_mu 0.182
_exptl_absorpt_correction_T_max 0.9982
_exptl_absorpt_correction_T_min 0.9837
_exptl_absorpt_correction_type multi-scan
_exptl_absorpt_process_details 'SADABS, G. Sheldrick; 2014'
_exptl_crystal_colour red
_exptl_crystal_density_diffrn 1.262
_exptl_crystal_density_method 'not measured'
_exptl_crystal_description plate
_exptl_crystal_F_000 6240
_exptl_crystal_size_max 0.09
_exptl_crystal_size_mid 0.04
_exptl_crystal_size_min 0.01
_refine_diff_density_max 0.863
_refine_diff_density_min -0.493
_refine_diff_density_rms 0.086
_refine_ls_abs_structure_details 'Flack H D (1983), Acta Cryst. A39, 876-881'
_refine_ls_abs_structure_Flack 0.03(12)
_refine_ls_extinction_coef 0.0024(3)
_refine_ls_extinction_expression Fc^*^=kFc[1+0.001xFc^2^\l^3^/sin(2\q)]^-1/4^
_refine_ls_extinction_method SHELXL
_refine_ls_goodness_of_fit_ref 1.029
_refine_ls_hydrogen_treatment constr
_refine_ls_matrix_type full
_refine_ls_number_parameters 462
_refine_ls_number_reflns 5872
_refine_ls_number_restraints 171
_refine_ls_restrained_S_all 1.023
_refine_ls_R_factor_all 0.1259
_refine_ls_R_factor_gt 0.0808
_refine_ls_shift/su_max 0.001
_refine_ls_shift/su_mean 0.000
_refine_ls_structure_factor_coef Fsqd
_refine_ls_weighting_details 'calc w=1/[\s^2^(Fo^2^)+(0.0969P)^2^+141.1004P] where P=(Fo^2^+2Fc^2^)/3'
_refine_ls_weighting_scheme calc
_refine_ls_wR_factor_gt 0.1865
_refine_ls_wR_factor_ref 0.2122
_reflns_number_gt 3935
_reflns_number_total 5872
_reflns_threshold_expression >2sigma(I)
_cod_data_source_file isoquinoline.cif
_cod_data_source_block s14022
_cod_depositor_comments
;
The following automatic conversions were performed:

'_symmetry_cell_setting' value 'Orthorhombic' changed to
'orthorhombic' according to
/home/data/users/saulius/crontab/automatic-downloads/rss-feeds/ACS/lib/dictionaries/cif_core.dic
dictionary named 'cif_core.dic' version 2.4.2 from 2011-04-26.

Automatic conversion script
Id: cif_fix_values 4973 2017-02-22 13:04:09Z antanas 
;
_cod_original_sg_symbol_H-M Fdd2
_cod_database_code 4126344

loop_
_symmetry_equiv_pos_as_xyz
'x, y, z'
'-x, -y, z'
'x+1/4, -y+1/4, z+1/4'
'-x+1/4, y+1/4, z+1/4'
'x, y+1/2, z+1/2'
'-x, -y+1/2, z+1/2'
'x+1/4, -y+3/4, z+3/4'
'-x+1/4, y+3/4, z+3/4'
'x+1/2, y, z+1/2'
'-x+1/2, -y, z+1/2'
'x+3/4, -y+1/4, z+3/4'
'-x+3/4, y+1/4, z+3/4'
'x+1/2, y+1/2, z'
'-x+1/2, -y+1/2, z'
'x+3/4, -y+3/4, z+1/4'
'-x+3/4, y+3/4, z+1/4'

loop_
_atom_site_label
_atom_site_type_symbol
_atom_site_fract_x
_atom_site_fract_y
_atom_site_fract_z
_atom_site_U_iso_or_equiv
_atom_site_adp_type
_atom_site_occupancy
_atom_site_symmetry_multiplicity
_atom_site_calc_flag
_atom_site_refinement_flags
Ti1 Ti 0.78332(4) 0.60787(4) 0.52293(16) 0.0411(5) Uani 1 1 d U
P1 P 0.72110(5) 0.60812(5) 0.6413(2) 0.0413(6) Uani 1 1 d U
P2 P 0.82753(5) 0.63845(5) 0.3651(2) 0.0368(6) Uani 1 1 d U
N1 N 0.75743(16) 0.65045(15) 0.4511(7) 0.0368(14) Uani 1 1 d U
N2 N 0.80512(17) 0.61565(16) 0.6733(8) 0.0441(16) Uani 1 1 d U
N3 N 0.77258(17) 0.57271(15) 0.3682(8) 0.0422(15) Uani 1 1 d U
C1 C 0.7133(2) 0.5958(2) 0.8178(9) 0.0446(19) Uani 1 1 d U
H1 H 0.6895 0.6041 0.8437 0.054 Uiso 1 1 calc R
C2 C 0.7125(3) 0.5583(2) 0.8317(10) 0.057(3) Uani 1 1 d U
H2B H 0.6951 0.5493 0.7691 0.086 Uiso 1 1 calc R
H2C H 0.7060 0.5524 0.9241 0.086 Uiso 1 1 calc R
H2D H 0.7358 0.5494 0.8108 0.086 Uiso 1 1 calc R
C3 C 0.7399(3) 0.6107(2) 0.9167(10) 0.062(3) Uani 1 1 d U
H3A H 0.7431 0.6340 0.8959 0.093 Uiso 1 1 calc R
H3B H 0.7625 0.5994 0.9084 0.093 Uiso 1 1 calc R
H3C H 0.7311 0.6084 1.0088 0.093 Uiso 1 1 calc R
C4 C 0.6812(2) 0.5937(2) 0.5537(10) 0.048(2) Uani 1 1 d U
H4 H 0.6854 0.5701 0.5321 0.058 Uiso 1 1 calc R
C5 C 0.6473(2) 0.5950(2) 0.6353(12) 0.062(3) Uani 1 1 d U
H5A H 0.6487 0.5794 0.7099 0.093 Uiso 1 1 calc R
H5B H 0.6274 0.5894 0.5774 0.093 Uiso 1 1 calc R
H5C H 0.6441 0.6171 0.6712 0.093 Uiso 1 1 calc R
C6 C 0.6777(2) 0.6112(2) 0.4201(11) 0.061(3) Uani 1 1 d U
H6A H 0.7012 0.6158 0.3839 0.091 Uiso 1 1 calc R
H6B H 0.6650 0.6317 0.4332 0.091 Uiso 1 1 calc R
H6C H 0.6647 0.5973 0.3568 0.091 Uiso 1 1 calc R
C7 C 0.71732(18) 0.65225(19) 0.6402(8) 0.0345(17) Uani 1 1 d U
C8 C 0.69543(18) 0.6701(2) 0.7297(8) 0.0373(19) Uani 1 1 d U
H8 H 0.6819 0.6586 0.7948 0.045 Uiso 1 1 calc R
C9 C 0.69325(19) 0.7040(2) 0.7243(9) 0.0387(19) Uani 1 1 d U
C10 C 0.6705(2) 0.7229(2) 0.8223(10) 0.053(2) Uani 1 1 d U
H10A H 0.6589 0.7410 0.7750 0.080 Uiso 1 1 calc R
H10B H 0.6853 0.7317 0.8947 0.080 Uiso 1 1 calc R
H10C H 0.6527 0.7084 0.8607 0.080 Uiso 1 1 calc R
C11 C 0.71223(19) 0.7197(2) 0.6221(9) 0.0408(19) Uani 1 1 d U
H11A H 0.7109 0.7428 0.6147 0.049 Uiso 1 1 calc R
C12 C 0.7322(2) 0.70295(19) 0.5343(9) 0.0388(18) Uani 1 1 d U
H12 H 0.7450 0.7148 0.4681 0.047 Uiso 1 1 calc R
C13 C 0.73521(18) 0.66840(18) 0.5357(9) 0.0348(17) Uani 1 1 d U
C14 C 0.7619(2) 0.66195(18) 0.3194(9) 0.0372(17) Uani 1 1 d U
C15 C 0.7360(2) 0.6765(2) 0.2367(9) 0.045(2) Uani 1 1 d U
H15 H 0.7128 0.6791 0.2716 0.054 Uiso 1 1 calc R
C16 C 0.7425(2) 0.6868(2) 0.1131(10) 0.049(2) Uani 1 1 d U
H16 H 0.7240 0.6969 0.0641 0.059 Uiso 1 1 calc R
C17 C 0.7749(2) 0.6835(2) 0.0517(10) 0.046(2) Uani 1 1 d U
C18 C 0.7818(2) 0.6944(3) -0.0915(12) 0.067(3) Uani 1 1 d U
H18A H 0.7687 0.7145 -0.1098 0.100 Uiso 1 1 calc R
H18B H 0.7741 0.6772 -0.1539 0.100 Uiso 1 1 calc R
H18C H 0.8070 0.6983 -0.1038 0.100 Uiso 1 1 calc R
C19 C 0.8012(2) 0.6687(2) 0.1252(9) 0.0424(19) Uani 1 1 d U
H19 H 0.8237 0.6659 0.0858 0.051 Uiso 1 1 calc R
C20 C 0.79526(19) 0.65759(19) 0.2583(9) 0.0369(17) Uani 1 1 d U
C21 C 0.8521(2) 0.6728(2) 0.4397(10) 0.048(2) Uani 1 1 d U
H21 H 0.8700 0.6630 0.5013 0.057 Uiso 1 1 calc R
C22 C 0.8277(2) 0.6935(2) 0.5280(11) 0.059(3) Uani 1 1 d U
H22A H 0.8155 0.6793 0.5923 0.088 Uiso 1 1 calc R
H22B H 0.8104 0.7046 0.4711 0.088 Uiso 1 1 calc R
H22C H 0.8416 0.7098 0.5770 0.088 Uiso 1 1 calc R
C23 C 0.8721(2) 0.6931(2) 0.3386(11) 0.059(3) Uani 1 1 d U
H23A H 0.8910 0.6800 0.2990 0.088 Uiso 1 1 calc R
H23B H 0.8822 0.7122 0.3836 0.088 Uiso 1 1 calc R
H23C H 0.8560 0.7004 0.2674 0.088 Uiso 1 1 calc R
C24 C 0.8604(2) 0.62000(19) 0.2502(9) 0.0414(19) Uani 1 1 d U
H24 H 0.8688 0.6373 0.1870 0.050 Uiso 1 1 calc R
C25 C 0.89203(19) 0.6079(2) 0.3324(9) 0.043(2) Uani 1 1 d U
H25A H 0.9053 0.6266 0.3668 0.065 Uiso 1 1 calc R
H25B H 0.9074 0.5946 0.2748 0.065 Uiso 1 1 calc R
H25C H 0.8837 0.5946 0.4080 0.065 Uiso 1 1 calc R
C26 C 0.8439(2) 0.5925(2) 0.1666(10) 0.047(2) Uani 1 1 d U
H26A H 0.8224 0.6005 0.1229 0.071 Uiso 1 1 calc R
H26B H 0.8380 0.5741 0.2256 0.071 Uiso 1 1 calc R
H26C H 0.8606 0.5852 0.0978 0.071 Uiso 1 1 calc R
C27 C 0.8271(2) 0.6053(2) 0.7739(10) 0.046(2) Uani 1 1 d U
H27 H 0.8271 0.6172 0.8560 0.055 Uiso 1 1 calc R
C28 C 0.8481(2) 0.5800(2) 0.7642(11) 0.054(2) Uani 1 1 d U
H28 H 0.8602 0.5744 0.8448 0.065 Uiso 1 1 calc R
C29 C 0.8560(2) 0.5588(2) 0.6491(11) 0.053(2) Uani 1 1 d U
C30 C 0.8903(2) 0.5469(2) 0.6326(12) 0.062(2) Uani 1 1 d U
H30 H 0.9074 0.5518 0.6995 0.074 Uiso 1 1 calc R
C31 C 0.9004(2) 0.5283(2) 0.5220(13) 0.063(3) Uani 1 1 d U
H31 H 0.9238 0.5204 0.5145 0.075 Uiso 1 1 calc R
C32 C 0.8762(2) 0.5215(2) 0.4245(12) 0.059(2) Uani 1 1 d U
H32 H 0.8830 0.5099 0.3458 0.070 Uiso 1 1 calc R
C33 C 0.8416(2) 0.53153(19) 0.4412(11) 0.050(2) Uani 1 1 d U
H33 H 0.8249 0.5259 0.3739 0.060 Uiso 1 1 calc R
C34 C 0.8300(2) 0.54971(19) 0.5531(10) 0.0440(19) Uani 1 1 d U
C35 C 0.7915(2) 0.55356(19) 0.5738(9) 0.0412(17) Uani 1 1 d U
H35 H 0.7829 0.5587 0.6611 0.049 Uiso 1 1 calc R
C36 C 0.7676(2) 0.54979(19) 0.4677(9) 0.0408(17) Uani 1 1 d U
C37 C 0.7376(2) 0.52852(19) 0.4602(9) 0.0421(19) Uani 1 1 d U
C38 C 0.7307(2) 0.50552(19) 0.5629(10) 0.050(2) Uani 1 1 d U
H38 H 0.7459 0.5042 0.6387 0.060 Uiso 1 1 calc R
C39 C 0.7021(2) 0.4850(2) 0.5535(11) 0.056(2) Uani 1 1 d U
H39A H 0.6974 0.4698 0.6235 0.068 Uiso 1 1 calc R
C40 C 0.6804(3) 0.4864(2) 0.4434(12) 0.063(3) Uani 1 1 d U
H40 H 0.6607 0.4722 0.4389 0.075 Uiso 1 1 calc R
C41 C 0.6864(2) 0.5080(2) 0.3389(12) 0.063(3) Uani 1 1 d U
H41 H 0.6712 0.5083 0.2632 0.075 Uiso 1 1 calc R
C42 C 0.7157(2) 0.5297(2) 0.3453(10) 0.049(2) Uani 1 1 d U
C43 C 0.7237(3) 0.5518(2) 0.2423(10) 0.059(2) Uani 1 1 d U
H43 H 0.7100 0.5524 0.1626 0.070 Uiso 1 1 calc R
C44 C 0.7517(2) 0.5725(2) 0.2581(10) 0.050(2) Uani 1 1 d U
H44 H 0.7566 0.5876 0.1879 0.060 Uiso 1 1 calc R

loop_
_atom_site_aniso_label
_atom_site_aniso_U_11
_atom_site_aniso_U_22
_atom_site_aniso_U_33
_atom_site_aniso_U_23
_atom_site_aniso_U_13
_atom_site_aniso_U_12
Ti1 0.0415(8) 0.0469(8) 0.0350(11) 0.0035(7) 0.0057(7) 0.0008(7)
P1 0.0419(12) 0.0477(13) 0.0342(15) 0.0016(11) 0.0077(10) -0.0023(10)
P2 0.0391(11) 0.0460(12) 0.0253(14) 0.0013(10) 0.0014(9) 0.0004(9)
N1 0.041(3) 0.054(3) 0.015(4) 0.002(3) 0.005(3) 0.001(3)
N2 0.041(3) 0.056(4) 0.035(4) 0.004(3) 0.004(3) -0.005(3)
N3 0.048(4) 0.048(3) 0.030(4) 0.005(3) 0.004(3) 0.003(3)
C1 0.054(5) 0.047(4) 0.032(5) 0.002(4) 0.021(4) 0.000(4)
C2 0.077(6) 0.059(5) 0.035(7) 0.006(4) 0.027(5) -0.001(4)
C3 0.083(7) 0.075(6) 0.028(6) -0.004(5) 0.009(5) -0.007(5)
C4 0.040(4) 0.064(5) 0.040(6) 0.000(4) -0.005(4) -0.011(4)
C5 0.045(5) 0.074(6) 0.068(8) -0.007(5) 0.011(5) -0.004(4)
C6 0.053(5) 0.087(7) 0.042(6) 0.008(5) -0.014(4) -0.013(5)
C7 0.028(4) 0.062(4) 0.013(5) -0.001(3) 0.003(3) -0.008(3)
C8 0.026(4) 0.060(4) 0.026(5) 0.004(4) 0.008(3) -0.006(3)
C9 0.035(4) 0.058(4) 0.023(5) -0.001(4) 0.004(3) -0.001(3)
C10 0.047(5) 0.053(5) 0.059(7) -0.001(4) 0.019(4) 0.000(4)
C11 0.034(4) 0.051(4) 0.038(6) 0.001(4) 0.005(4) 0.004(3)
C12 0.036(4) 0.050(4) 0.031(5) 0.003(4) 0.005(4) -0.004(3)
C13 0.022(3) 0.053(4) 0.030(5) 0.004(4) 0.000(3) -0.002(3)
C14 0.044(4) 0.045(4) 0.023(4) -0.003(3) 0.004(3) -0.002(3)
C15 0.043(4) 0.054(5) 0.037(5) -0.001(4) -0.004(4) 0.002(4)
C16 0.055(5) 0.049(5) 0.043(6) 0.007(4) -0.002(4) 0.002(4)
C17 0.055(5) 0.052(5) 0.031(5) 0.009(4) -0.007(4) -0.006(4)
C18 0.055(5) 0.090(7) 0.055(7) 0.029(6) -0.003(5) -0.013(5)
C19 0.032(4) 0.066(5) 0.029(5) 0.009(4) 0.009(3) -0.013(3)
C20 0.036(4) 0.050(4) 0.024(5) 0.006(4) -0.001(3) -0.003(3)
C21 0.038(4) 0.068(5) 0.037(6) -0.006(4) -0.005(4) -0.003(3)
C22 0.049(5) 0.064(6) 0.064(7) -0.025(5) -0.002(5) 0.006(4)
C23 0.051(5) 0.061(6) 0.065(8) 0.000(5) 0.005(5) -0.008(4)
C24 0.050(4) 0.043(4) 0.030(5) 0.007(3) 0.005(3) 0.002(3)
C25 0.032(4) 0.061(5) 0.038(6) 0.006(4) 0.011(3) 0.003(3)
C26 0.049(5) 0.062(5) 0.031(6) -0.004(4) 0.014(4) -0.004(4)
C27 0.051(5) 0.056(5) 0.031(6) 0.003(4) -0.005(4) -0.014(4)
C28 0.058(5) 0.048(5) 0.056(6) 0.016(4) -0.011(5) -0.009(4)
C29 0.041(4) 0.045(5) 0.072(7) 0.011(4) -0.004(4) -0.007(3)
C30 0.041(4) 0.073(6) 0.072(7) 0.022(5) 0.006(5) -0.004(4)
C31 0.043(5) 0.047(5) 0.098(9) 0.021(5) 0.007(5) 0.005(4)
C32 0.053(5) 0.051(5) 0.072(7) 0.018(5) 0.017(4) 0.006(4)
C33 0.049(4) 0.043(5) 0.057(6) 0.018(4) 0.013(4) 0.001(4)
C34 0.043(4) 0.045(4) 0.043(6) 0.021(4) 0.008(4) -0.002(3)
C35 0.046(4) 0.053(4) 0.024(5) -0.001(3) 0.006(3) -0.002(3)
C36 0.044(4) 0.045(3) 0.033(5) 0.004(3) 0.000(3) 0.005(3)
C37 0.050(5) 0.040(4) 0.037(5) -0.004(3) 0.002(4) -0.001(3)
C38 0.057(5) 0.045(4) 0.048(6) -0.001(4) 0.010(4) -0.004(4)
C39 0.055(5) 0.062(5) 0.052(7) -0.003(5) 0.011(4) -0.007(4)
C40 0.067(6) 0.060(6) 0.061(7) -0.013(5) -0.001(5) -0.017(5)
C41 0.056(5) 0.062(6) 0.071(8) -0.007(5) -0.009(5) -0.002(4)
C42 0.048(5) 0.055(5) 0.044(6) -0.007(4) 0.001(4) 0.003(4)
C43 0.076(6) 0.061(6) 0.039(6) 0.001(4) -0.012(5) 0.003(4)
C44 0.062(5) 0.060(5) 0.027(5) 0.006(4) 0.002(4) 0.008(4)

loop_
_atom_type_symbol
_atom_type_description
_atom_type_scat_dispersion_real
_atom_type_scat_dispersion_imag
_atom_type_scat_source
C C 0.0009 0.0008 'International Tables Vol C Tables 4.2.6.8 and 6.1.1.4'
H H 0.0000 0.0000 'International Tables Vol C Tables 4.2.6.8 and 6.1.1.4'
N N 0.0022 0.0016 'International Tables Vol C Tables 4.2.6.8 and 6.1.1.4'
P P 0.0574 0.0496 'International Tables Vol C Tables 4.2.6.8 and 6.1.1.4'
Ti Ti 0.1849 0.2438 'International Tables Vol C Tables 4.2.6.8 and 6.1.1.4'

loop_
_geom_angle_atom_site_label_1
_geom_angle_atom_site_label_2
_geom_angle_atom_site_label_3
_geom_angle
N2 Ti1 N1 111.1(3)
N2 Ti1 N3 146.1(3)
N1 Ti1 N3 102.8(3)
N2 Ti1 C35 85.6(3)
N1 Ti1 C35 158.3(3)
N3 Ti1 C35 62.3(3)
N2 Ti1 C36 118.3(3)
N1 Ti1 C36 126.3(3)
N3 Ti1 C36 33.2(3)
C35 Ti1 C36 33.5(3)
N2 Ti1 P2 97.0(2)
N1 Ti1 P2 72.75(18)
N3 Ti1 P2 90.76(19)
C35 Ti1 P2 120.5(2)
C36 Ti1 P2 118.3(2)
N2 Ti1 P1 92.5(2)
N1 Ti1 P1 74.46(18)
N3 Ti1 P1 98.73(19)
C35 Ti1 P1 91.5(2)
C36 Ti1 P1 83.6(2)
P2 Ti1 P1 147.13(10)
C7 P1 C4 104.6(4)
C7 P1 C1 105.4(4)
C4 P1 C1 103.3(4)
C7 P1 Ti1 94.1(2)
C4 P1 Ti1 121.6(3)
C1 P1 Ti1 124.4(3)
C20 P2 C21 104.5(4)
C20 P2 C24 105.9(4)
C21 P2 C24 102.6(4)
C20 P2 Ti1 97.1(3)
C21 P2 Ti1 116.7(3)
C24 P2 Ti1 127.4(3)
C13 N1 C14 117.2(6)
C13 N1 Ti1 120.5(5)
C14 N1 Ti1 122.2(5)
C27 N2 Ti1 149.5(6)
C44 N3 C36 119.7(7)
C44 N3 Ti1 134.1(5)
C36 N3 Ti1 88.2(5)
C3 C1 C2 110.7(8)
C3 C1 P1 113.2(6)
C2 C1 P1 111.1(6)
C3 C1 H1 107.2
C2 C1 H1 107.2
P1 C1 H1 107.2
C1 C2 H2B 109.5
C1 C2 H2C 109.5
H2B C2 H2C 109.5
C1 C2 H2D 109.5
H2B C2 H2D 109.5
H2C C2 H2D 109.5
C1 C3 H3A 109.5
C1 C3 H3B 109.5
H3A C3 H3B 109.5
C1 C3 H3C 109.5
H3A C3 H3C 109.5
H3B C3 H3C 109.5
C6 C4 C5 112.0(8)
C6 C4 P1 109.5(6)
C5 C4 P1 115.5(8)
C6 C4 H4 106.4
C5 C4 H4 106.4
P1 C4 H4 106.4
C4 C5 H5A 109.5
C4 C5 H5B 109.5
H5A C5 H5B 109.5
C4 C5 H5C 109.5
H5A C5 H5C 109.5
H5B C5 H5C 109.5
C4 C6 H6A 109.5
C4 C6 H6B 109.5
H6A C6 H6B 109.5
C4 C6 H6C 109.5
H6A C6 H6C 109.5
H6B C6 H6C 109.5
C13 C7 C8 120.3(7)
C13 C7 P1 115.8(6)
C8 C7 P1 123.7(6)
C9 C8 C7 121.6(7)
C9 C8 H8 119.2
C7 C8 H8 119.2
C8 C9 C11 117.0(7)
C8 C9 C10 121.3(7)
C11 C9 C10 121.7(7)
C9 C10 H10A 109.5
C9 C10 H10B 109.5
H10A C10 H10B 109.5
C9 C10 H10C 109.5
H10A C10 H10C 109.5
H10B C10 H10C 109.5
C12 C11 C9 121.9(8)
C12 C11 H11A 119.1
C9 C11 H11A 119.1
C11 C12 C13 123.1(8)
C11 C12 H12 118.4
C13 C12 H12 118.4
N1 C13 C7 119.2(7)
N1 C13 C12 124.5(7)
C7 C13 C12 115.9(7)
N1 C14 C15 126.9(7)
N1 C14 C20 117.8(7)
C15 C14 C20 115.3(8)
C16 C15 C14 122.9(8)
C16 C15 H15 118.5
C14 C15 H15 118.5
C15 C16 C17 123.1(9)
C15 C16 H16 118.4
C17 C16 H16 118.4
C19 C17 C16 117.1(9)
C19 C17 C18 120.2(8)
C16 C17 C18 122.7(8)
C17 C18 H18A 109.5
C17 C18 H18B 109.5
H18A C18 H18B 109.5
C17 C18 H18C 109.5
H18A C18 H18C 109.5
H18B C18 H18C 109.5
C17 C19 C20 121.5(8)
C17 C19 H19 119.3
C20 C19 H19 119.3
C19 C20 C14 120.1(7)
C19 C20 P2 125.6(6)
C14 C20 P2 114.3(6)
C23 C21 C22 112.4(8)
C23 C21 P2 114.0(7)
C22 C21 P2 110.2(6)
C23 C21 H21 106.5
C22 C21 H21 106.5
P2 C21 H21 106.5
C21 C22 H22A 109.5
C21 C22 H22B 109.5
H22A C22 H22B 109.5
C21 C22 H22C 109.5
H22A C22 H22C 109.5
H22B C22 H22C 109.5
C21 C23 H23A 109.5
C21 C23 H23B 109.5
H23A C23 H23B 109.5
C21 C23 H23C 109.5
H23A C23 H23C 109.5
H23B C23 H23C 109.5
C26 C24 C25 111.8(7)
C26 C24 P2 110.9(6)
C25 C24 P2 109.4(6)
C26 C24 H24 108.2
C25 C24 H24 108.2
P2 C24 H24 108.2
C24 C25 H25A 109.5
C24 C25 H25B 109.5
H25A C25 H25B 109.5
C24 C25 H25C 109.5
H25A C25 H25C 109.5
H25B C25 H25C 109.5
C24 C26 H26A 109.5
C24 C26 H26B 109.5
H26A C26 H26B 109.5
C24 C26 H26C 109.5
H26A C26 H26C 109.5
H26B C26 H26C 109.5
C28 C27 N2 124.2(9)
C28 C27 H27 117.9
N2 C27 H27 117.9
C27 C28 C29 130.4(10)
C27 C28 H28 114.8
C29 C28 H28 114.8
C30 C29 C34 118.4(10)
C30 C29 C28 119.1(9)
C34 C29 C28 122.5(8)
C31 C30 C29 122.6(10)
C31 C30 H30 118.7
C29 C30 H30 118.7
C32 C31 C30 119.2(9)
C32 C31 H31 120.4
C30 C31 H31 120.4
C31 C32 C33 119.5(10)
C31 C32 H32 120.2
C33 C32 H32 120.2
C32 C33 C34 123.1(10)
C32 C33 H33 118.5
C34 C33 H33 118.5
C33 C34 C29 116.9(8)
C33 C34 C35 118.1(8)
C29 C34 C35 124.2(9)
C36 C35 C34 121.6(8)
C36 C35 Ti1 81.6(5)
C34 C35 Ti1 101.8(5)
C36 C35 H35 119.2
C34 C35 H35 119.2
Ti1 C35 H35 86.6
N3 C36 C35 112.1(7)
N3 C36 C37 119.1(7)
C35 C36 C37 128.3(8)
N3 C36 Ti1 58.6(4)
C35 C36 Ti1 65.0(4)
C37 C36 Ti1 140.7(6)
C38 C37 C42 119.8(8)
C38 C37 C36 120.9(8)
C42 C37 C36 119.2(8)
C39 C38 C37 120.3(9)
C39 C38 H38 119.9
C37 C38 H38 119.9
C40 C39 C38 120.1(9)
C40 C39 H39A 119.9
C38 C39 H39A 119.9
C39 C40 C41 121.9(9)
C39 C40 H40 119.1
C41 C40 H40 119.1
C40 C41 C42 119.6(10)
C40 C41 H41 120.2
C42 C41 H41 120.2
C43 C42 C37 119.0(8)
C43 C42 C41 122.8(9)
C37 C42 C41 118.3(9)
C44 C43 C42 119.1(9)
C44 C43 H43 120.5
C42 C43 H43 120.5
N3 C44 C43 123.6(9)
N3 C44 H44 118.2
C43 C44 H44 118.2

loop_
_geom_bond_atom_site_label_1
_geom_bond_atom_site_label_2
_geom_bond_distance
Ti1 N2 1.737(8)
Ti1 N1 2.124(7)
Ti1 N3 2.145(7)
Ti1 C35 2.301(8)
Ti1 C36 2.512(8)
Ti1 P2 2.616(3)
Ti1 P1 2.640(2)
P1 C7 1.812(8)
P1 C4 1.845(8)
P1 C1 1.848(9)
P2 C20 1.801(8)
P2 C21 1.844(9)
P2 C24 1.853(9)
N1 C13 1.400(10)
N1 C14 1.401(10)
N2 C27 1.370(11)
N3 C44 1.352(11)
N3 C36 1.376(11)
C1 C3 1.536(14)
C1 C2 1.541(12)
C1 H1 1.0000
C2 H2B 0.9800
C2 H2C 0.9800
C2 H2D 0.9800
C3 H3A 0.9800
C3 H3B 0.9800
C3 H3C 0.9800
C4 C6 1.514(13)
C4 C5 1.523(13)
C4 H4 1.0000
C5 H5A 0.9800
C5 H5B 0.9800
C5 H5C 0.9800
C6 H6A 0.9800
C6 H6B 0.9800
C6 H6C 0.9800
C7 C13 1.406(11)
C7 C8 1.419(11)
C8 C9 1.392(11)
C8 H8 0.9500
C9 C11 1.400(12)
C9 C10 1.514(11)
C10 H10A 0.9800
C10 H10B 0.9800
C10 H10C 0.9800
C11 C12 1.344(11)
C11 H11A 0.9500
C12 C13 1.419(10)
C12 H12 0.9500
C14 C15 1.415(12)
C14 C20 1.417(11)
C15 C16 1.322(12)
C15 H15 0.9500
C16 C17 1.381(12)
C16 H16 0.9500
C17 C19 1.376(12)
C17 C18 1.513(14)
C18 H18A 0.9800
C18 H18B 0.9800
C18 H18C 0.9800
C19 C20 1.417(12)
C19 H19 0.9500
C21 C23 1.509(13)
C21 C22 1.531(12)
C21 H21 1.0000
C22 H22A 0.9800
C22 H22B 0.9800
C22 H22C 0.9800
C23 H23A 0.9800
C23 H23B 0.9800
C23 H23C 0.9800
C24 C26 1.534(12)
C24 C25 1.535(11)
C24 H24 1.0000
C25 H25A 0.9800
C25 H25B 0.9800
C25 H25C 0.9800
C26 H26A 0.9800
C26 H26B 0.9800
C26 H26C 0.9800
C27 C28 1.313(12)
C27 H27 0.9500
C28 C29 1.464(14)
C28 H28 0.9500
C29 C30 1.401(12)
C29 C34 1.421(13)
C30 C31 1.391(15)
C30 H30 0.9500
C31 C32 1.363(15)
C31 H31 0.9500
C32 C33 1.387(11)
C32 H32 0.9500
C33 C34 1.408(14)
C33 H33 0.9500
C34 C35 1.487(11)
C35 C36 1.401(11)
C35 H35 0.9500
C36 C37 1.436(11)
C37 C38 1.412(12)
C37 C42 1.414(13)
C38 C39 1.376(12)
C38 H38 0.9500
C39 C40 1.371(14)
C39 H39A 0.9500
C40 C41 1.382(15)
C40 H40 0.9500
C41 C42 1.424(12)
C41 H41 0.9500
C42 C43 1.399(14)
C43 C44 1.367(13)
C43 H43 0.9500
C44 H44 0.9500

loop_
_geom_torsion_atom_site_label_1
_geom_torsion_atom_site_label_2
_geom_torsion_atom_site_label_3
_geom_torsion_atom_site_label_4
_geom_torsion
N2 Ti1 P1 C7 81.8(4)
N1 Ti1 P1 C7 -29.4(3)
N3 Ti1 P1 C7 -130.3(3)
C35 Ti1 P1 C7 167.5(3)
C36 Ti1 P1 C7 -160.0(3)
P2 Ti1 P1 C7 -25.1(3)
N2 Ti1 P1 C4 -168.3(4)
N1 Ti1 P1 C4 80.5(4)
N3 Ti1 P1 C4 -20.4(4)
C35 Ti1 P1 C4 -82.6(4)
C36 Ti1 P1 C4 -50.0(4)
P2 Ti1 P1 C4 84.8(4)
N2 Ti1 P1 C1 -30.0(4)
N1 Ti1 P1 C1 -141.2(4)
N3 Ti1 P1 C1 117.8(4)
C35 Ti1 P1 C1 55.7(4)
C36 Ti1 P1 C1 88.2(4)
P2 Ti1 P1 C1 -137.0(3)
N2 Ti1 P2 C20 -138.4(4)
N1 Ti1 P2 C20 -28.5(3)
N3 Ti1 P2 C20 74.7(3)
C35 Ti1 P2 C20 132.6(4)
C36 Ti1 P2 C20 94.1(4)
P1 Ti1 P2 C20 -32.7(3)
N2 Ti1 P2 C21 -28.2(4)
N1 Ti1 P2 C21 81.7(4)
N3 Ti1 P2 C21 -175.1(4)
C35 Ti1 P2 C21 -117.3(4)
C36 Ti1 P2 C21 -155.8(4)
P1 Ti1 P2 C21 77.4(4)
N2 Ti1 P2 C24 105.4(4)
N1 Ti1 P2 C24 -144.7(4)
N3 Ti1 P2 C24 -41.5(4)
C35 Ti1 P2 C24 16.4(4)
C36 Ti1 P2 C24 -22.2(4)
P1 Ti1 P2 C24 -149.0(4)
N2 Ti1 N1 C13 -50.8(6)
N3 Ti1 N1 C13 131.4(5)
C35 Ti1 N1 C13 87.3(10)
C36 Ti1 N1 C13 105.3(6)
P2 Ti1 N1 C13 -141.8(6)
P1 Ti1 N1 C13 35.8(5)
N2 Ti1 N1 C14 128.6(6)
N3 Ti1 N1 C14 -49.2(6)
C35 Ti1 N1 C14 -93.3(9)
C36 Ti1 N1 C14 -75.2(6)
P2 Ti1 N1 C14 37.6(5)
P1 Ti1 N1 C14 -144.8(6)
N1 Ti1 N2 C27 -174.4(11)
N3 Ti1 N2 C27 1.7(15)
C35 Ti1 N2 C27 20.0(12)
C36 Ti1 N2 C27 27.3(13)
P2 Ti1 N2 C27 -100.2(12)
P1 Ti1 N2 C27 111.3(12)
N2 Ti1 N3 C44 175.3(8)
N1 Ti1 N3 C44 -8.4(8)
C35 Ti1 N3 C44 154.6(9)
C36 Ti1 N3 C44 131.3(10)
P2 Ti1 N3 C44 -80.9(8)
P1 Ti1 N3 C44 67.5(8)
N2 Ti1 N3 C36 44.0(7)
N1 Ti1 N3 C36 -139.7(4)
C35 Ti1 N3 C36 23.4(4)
P2 Ti1 N3 C36 147.8(4)
P1 Ti1 N3 C36 -63.8(4)
C7 P1 C1 C3 -59.9(7)
C4 P1 C1 C3 -169.3(6)
Ti1 P1 C1 C3 46.3(7)
C7 P1 C1 C2 174.9(6)
C4 P1 C1 C2 65.5(7)
Ti1 P1 C1 C2 -78.9(7)
C7 P1 C4 C6 51.5(8)
C1 P1 C4 C6 161.5(7)
Ti1 P1 C4 C6 -52.9(8)
C7 P1 C4 C5 -76.2(8)
C1 P1 C4 C5 33.9(8)
Ti1 P1 C4 C5 179.5(6)
C4 P1 C7 C13 -95.9(6)
C1 P1 C7 C13 155.6(6)
Ti1 P1 C7 C13 28.2(6)
C4 P1 C7 C8 78.6(8)
C1 P1 C7 C8 -29.9(8)
Ti1 P1 C7 C8 -157.3(6)
C13 C7 C8 C9 -5.4(11)
P1 C7 C8 C9 -179.6(6)
C7 C8 C9 C11 3.2(11)
C7 C8 C9 C10 -178.5(8)
C8 C9 C11 C12 -1.2(12)
C10 C9 C11 C12 -179.5(8)
C9 C11 C12 C13 1.3(13)
C14 N1 C13 C7 151.6(7)
Ti1 N1 C13 C7 -28.9(9)
C14 N1 C13 C12 -36.0(11)
Ti1 N1 C13 C12 143.4(7)
C8 C7 C13 N1 178.2(7)
P1 C7 C13 N1 -7.1(9)
C8 C7 C13 C12 5.2(11)
P1 C7 C13 C12 179.8(6)
C11 C12 C13 N1 -175.9(8)
C11 C12 C13 C7 -3.3(12)
C13 N1 C14 C15 -37.1(11)
Ti1 N1 C14 C15 143.4(7)
C13 N1 C14 C20 145.7(7)
Ti1 N1 C14 C20 -33.8(9)
N1 C14 C15 C16 179.8(8)
C20 C14 C15 C16 -2.9(12)
C14 C15 C16 C17 1.7(14)
C15 C16 C17 C19 0.1(13)
C15 C16 C17 C18 177.9(9)
C16 C17 C19 C20 -0.5(12)
C18 C17 C19 C20 -178.4(8)
C17 C19 C20 C14 -0.8(12)
C17 C19 C20 P2 -179.1(7)
N1 C14 C20 C19 179.9(7)
C15 C14 C20 C19 2.4(11)
N1 C14 C20 P2 -1.6(9)
C15 C14 C20 P2 -179.2(6)
C21 P2 C20 C19 83.0(8)
C24 P2 C20 C19 -24.8(8)
Ti1 P2 C20 C19 -157.0(7)
C21 P2 C20 C14 -95.3(6)
C24 P2 C20 C14 156.8(6)
Ti1 P2 C20 C14 24.6(6)
C20 P2 C21 C23 -63.8(7)
C24 P2 C21 C23 46.5(7)
Ti1 P2 C21 C23 -169.6(5)
C20 P2 C21 C22 63.8(8)
C24 P2 C21 C22 174.0(7)
Ti1 P2 C21 C22 -42.1(8)
C20 P2 C24 C26 -65.3(7)
C21 P2 C24 C26 -174.5(6)
Ti1 P2 C24 C26 47.0(7)
C20 P2 C24 C25 171.0(5)
C21 P2 C24 C25 61.8(6)
Ti1 P2 C24 C25 -76.7(6)
Ti1 N2 C27 C28 17.1(17)
N2 C27 C28 C29 5.7(15)
C27 C28 C29 C30 143.5(10)
C27 C28 C29 C34 -36.9(14)
C34 C29 C30 C31 4.1(13)
C28 C29 C30 C31 -176.3(9)
C29 C30 C31 C32 0.7(14)
C30 C31 C32 C33 -3.9(13)
C31 C32 C33 C34 2.3(13)
C32 C33 C34 C29 2.5(12)
C32 C33 C34 C35 -168.3(8)
C30 C29 C34 C33 -5.4(12)
C28 C29 C34 C33 175.0(8)
C30 C29 C34 C35 164.7(8)
C28 C29 C34 C35 -14.9(13)
C33 C34 C35 C36 -21.8(11)
C29 C34 C35 C36 168.1(8)
C33 C34 C35 Ti1 -109.1(7)
C29 C34 C35 Ti1 80.9(8)
N2 Ti1 C35 C36 168.2(5)
N1 Ti1 C35 C36 26.9(10)
N3 Ti1 C35 C36 -23.2(4)
P2 Ti1 C35 C36 -96.2(5)
P1 Ti1 C35 C36 75.9(5)
N2 Ti1 C35 C34 -71.1(6)
N1 Ti1 C35 C34 147.5(7)
N3 Ti1 C35 C34 97.5(6)
C36 Ti1 C35 C34 120.6(8)
P2 Ti1 C35 C34 24.4(7)
P1 Ti1 C35 C34 -163.5(6)
C44 N3 C36 C35 180.0(7)
Ti1 N3 C36 C35 -38.5(7)
C44 N3 C36 C37 -7.3(11)
Ti1 N3 C36 C37 134.3(7)
C44 N3 C36 Ti1 -141.6(8)
C34 C35 C36 N3 -62.9(10)
Ti1 C35 C36 N3 35.9(6)
C34 C35 C36 C37 125.2(9)
Ti1 C35 C36 C37 -136.0(8)
C34 C35 C36 Ti1 -98.7(7)
N2 Ti1 C36 N3 -153.8(4)
N1 Ti1 C36 N3 51.5(5)
C35 Ti1 C36 N3 -140.5(7)
P2 Ti1 C36 N3 -37.2(5)
P1 Ti1 C36 N3 116.8(4)
N2 Ti1 C36 C35 -13.4(6)
N1 Ti1 C36 C35 -168.0(5)
N3 Ti1 C36 C35 140.5(7)
P2 Ti1 C36 C35 103.3(5)
P1 Ti1 C36 C35 -102.7(5)
N2 Ti1 C36 C37 107.3(10)
N1 Ti1 C36 C37 -47.3(11)
N3 Ti1 C36 C37 -98.8(11)
C35 Ti1 C36 C37 120.7(12)
P2 Ti1 C36 C37 -136.1(9)
P1 Ti1 C36 C37 18.0(10)
N3 C36 C37 C38 -177.5(8)
C35 C36 C37 C38 -6.1(13)
Ti1 C36 C37 C38 -102.7(10)
N3 C36 C37 C42 5.4(12)
C35 C36 C37 C42 176.8(8)
Ti1 C36 C37 C42 80.3(12)
C42 C37 C38 C39 -2.1(12)
C36 C37 C38 C39 -179.1(8)
C37 C38 C39 C40 0.9(13)
C38 C39 C40 C41 0.5(15)
C39 C40 C41 C42 -0.8(15)
C38 C37 C42 C43 -177.5(8)
C36 C37 C42 C43 -0.5(12)
C38 C37 C42 C41 1.8(12)
C36 C37 C42 C41 178.8(8)
C40 C41 C42 C43 178.9(9)
C40 C41 C42 C37 -0.4(13)
C37 C42 C43 C44 -2.6(13)
C41 C42 C43 C44 178.1(9)
C36 N3 C44 C43 4.3(13)
Ti1 N3 C44 C43 -115.8(9)
C42 C43 C44 N3 0.8(14)
